data_4115067
loop_
_publ_author_name
'David A. Shultz'
'Scot H. Bodnar'
'Hyoyoung Lee'
'Jeff W. Kampf'
'Christopher D. Incarvito'
'Arnold L. Rheingold'

_publ_section_title
;
 Singlet-Triplet Gap in Triplet Ground-State Biradicals Is Modulated by
 Substituent Effects
;
_journal_name_full 'Journal of the American Chemical Society'
_journal_page_first 10054
_journal_page_last 10061
_journal_paper_doi 10.1021/ja020154+
_journal_volume 124
_journal_year 2002
_chemical_formula_sum 'C109 H129 B2 Cl6 N13 O4 Zn2'
_chemical_formula_weight 2050.31
_chemical_name_systematic
; 
 ? 
;
_space_group_IT_number 2
_symmetry_cell_setting triclinic
_symmetry_space_group_name_Hall '-P 1'
_symmetry_space_group_name_H-M 'P -1'
_atom_sites_solution_hydrogens geom
_atom_sites_solution_primary direct
_atom_sites_solution_secondary difmap
_audit_creation_method SHELXL-97
_cell_angle_alpha 97.952(10)
_cell_angle_beta 94.198(11)
_cell_angle_gamma 97.345(14)
_cell_formula_units_Z 2
_cell_length_a 12.432(3)
_cell_length_b 13.006(3)
_cell_length_c 33.338(7)
_cell_measurement_temperature 293(2)
_cell_volume 5272(2)
_computing_cell_refinement 'Bruker SMART'
_computing_data_collection 'Bruker SMART'
_computing_data_reduction 'Bruker SHELXTL'
_computing_molecular_graphics 'Bruker SHELXTL'
_computing_publication_material 'Bruker SHELXTL'
_computing_structure_refinement 'SHELXL-97 (Sheldrick, 1997)'
_computing_structure_solution 'SHELXS-97 (Sheldrick, 1990)'
_diffrn_ambient_temperature 293(2)
_diffrn_measured_fraction_theta_full 0.910
_diffrn_measured_fraction_theta_max 0.910
_diffrn_measurement_device_type 'CCD area detector'
_diffrn_measurement_method 'phi and omega scans'
_diffrn_radiation_monochromator graphite
_diffrn_radiation_source 'fine-focus sealed tube'
_diffrn_radiation_type MoK\a
_diffrn_radiation_wavelength 0.71073
_diffrn_reflns_av_R_equivalents 0.1365
_diffrn_reflns_av_sigmaI/netI 0.1963
_diffrn_reflns_limit_h_max 15
_diffrn_reflns_limit_h_min -13
_diffrn_reflns_limit_k_max 16
_diffrn_reflns_limit_k_min -15
_diffrn_reflns_limit_l_max 41
_diffrn_reflns_limit_l_min -41
_diffrn_reflns_number 24265
_diffrn_reflns_theta_full 26.00
_diffrn_reflns_theta_max 26.00
_diffrn_reflns_theta_min 1.62
_exptl_absorpt_coefficient_mu 0.665
_exptl_absorpt_correction_T_max 0.9365
_exptl_absorpt_correction_T_min 0.8514
_exptl_absorpt_correction_type 'empirical from SADABS'
_exptl_crystal_colour Green
_exptl_crystal_density_diffrn 1.292
_exptl_crystal_description Plate
_exptl_crystal_F_000 2156
_exptl_crystal_size_max 0.25
_exptl_crystal_size_mid 0.15
_exptl_crystal_size_min 0.10
_refine_diff_density_max 1.550
_refine_diff_density_min -1.601
_refine_diff_density_rms 0.163
_refine_ls_extinction_method none
_refine_ls_goodness_of_fit_ref 1.477
_refine_ls_hydrogen_treatment mixed
_refine_ls_matrix_type full
_refine_ls_number_parameters 1225
_refine_ls_number_reflns 18869
_refine_ls_number_restraints 0
_refine_ls_restrained_S_all 1.477
_refine_ls_R_factor_all 0.2594
_refine_ls_R_factor_gt 0.1352
_refine_ls_shift/su_max 0.000
_refine_ls_shift/su_mean 0.000
_refine_ls_structure_factor_coef Fsqd
_refine_ls_weighting_details 'calc w=1/[\s^2^(Fo^2^)+(0.1000P)^2^+0.0000P] where P=(Fo^2^+2Fc^2^)/3'
_refine_ls_weighting_scheme calc
_refine_ls_wR_factor_gt 0.2772
_refine_ls_wR_factor_ref 0.3338
_reflns_number_gt 9001
_reflns_number_total 18869
_reflns_threshold_expression >2sigma(I)
_cod_data_source_file ja0201542B_1.cif
_cod_data_source_block das02[(TpCum,MeZn)21-NMe2]
_cod_original_cell_volume 5271.8(19)
_cod_database_code 4115067

loop_
_symmetry_equiv_pos_as_xyz
'x, y, z'
'-x, -y, -z'

loop_
_atom_site_label
_atom_site_type_symbol
_atom_site_fract_x
_atom_site_fract_y
_atom_site_fract_z
_atom_site_U_iso_or_equiv
_atom_site_adp_type
_atom_site_occupancy
_atom_site_symmetry_multiplicity
_atom_site_calc_flag
_atom_site_refinement_flags
Zn1 Zn 0.20694(10) 0.30579(9) -0.44329(3) 0.0233(3) Uani 1 1 d .
Zn2 Zn -0.19293(10) -0.24192(9) -0.10145(4) 0.0288(3) Uani 1 1 d .
O1 O 0.2334(6) 0.3060(5) -0.3846(2) 0.0293(17) Uani 1 1 d .
O2 O 0.1239(6) 0.1560(5) -0.43873(19) 0.0254(16) Uani 1 1 d .
O3 O -0.0578(6) -0.1809(5) -0.1219(2) 0.0311(17) Uani 1 1 d .
O4 O -0.2602(6) -0.1702(5) -0.1486(2) 0.0299(17) Uani 1 1 d .
N1 N 0.2975(6) 0.2507(6) -0.4878(2) 0.0233(19) Uani 1 1 d .
N2 N 0.2842(7) 0.2962(6) -0.5228(2) 0.026(2) Uani 1 1 d .
N3 N 0.2790(7) 0.4683(6) -0.4465(2) 0.025(2) Uani 1 1 d .
N4 N 0.2949(7) 0.4784(6) -0.4855(2) 0.027(2) Uani 1 1 d .
N5 N 0.0815(7) 0.3414(6) -0.4786(2) 0.025(2) Uani 1 1 d .
N6 N 0.1121(7) 0.3754(6) -0.5138(2) 0.0218(19) Uani 1 1 d .
N7 N -0.2856(7) -0.1742(6) -0.0595(2) 0.026(2) Uani 1 1 d .
N8 N -0.3369(8) -0.2424(7) -0.0364(2) 0.033(2) Uani 1 1 d .
N9 N -0.1216(7) -0.3195(6) -0.0555(2) 0.028(2) Uani 1 1 d .
N10 N -0.1979(8) -0.3656(7) -0.0328(3) 0.036(2) Uani 1 1 d .
N11 N -0.2953(7) -0.3779(7) -0.1184(3) 0.030(2) Uani 1 1 d .
N12 N -0.3573(7) -0.4079(6) -0.0880(3) 0.030(2) Uani 1 1 d .
N13 N 0.3701(8) 0.1561(8) -0.1902(3) 0.045(3) Uani 1 1 d .
B1 B 0.2343(9) 0.3976(9) -0.5210(3) 0.023(3) Uani 1 1 d .
H1A H 0.2413 0.4255 -0.5467 0.027 Uiso 1 1 calc R
B2 B -0.3207(11) -0.3608(9) -0.0436(4) 0.039(4) Uani 1 1 d .
H2B H -0.3641 -0.3990 -0.0256 0.046 Uiso 1 1 calc R
C1 C 0.3466(8) 0.1676(7) -0.4974(3) 0.024(2) Uani 1 1 d .
C2 C 0.3649(8) 0.1568(8) -0.5382(3) 0.026(2) Uani 1 1 d .
H2A H 0.3985 0.1049 -0.5523 0.031 Uiso 1 1 calc R
C3 C 0.3237(8) 0.2375(8) -0.5536(3) 0.030(3) Uani 1 1 d .
C4 C 0.3711(8) 0.1024(8) -0.4666(3) 0.028(2) Uani 1 1 d .
C5 C 0.3635(9) -0.0072(8) -0.4772(3) 0.034(3) Uani 1 1 d .
H5A H 0.3492 -0.0374 -0.5043 0.040 Uiso 1 1 calc R
C6 C 0.3769(9) -0.0691(8) -0.4479(3) 0.031(3) Uani 1 1 d .
H6A H 0.3742 -0.1410 -0.4556 0.037 Uiso 1 1 calc R
C7 C 0.3942(9) -0.0285(9) -0.4075(3) 0.038(3) Uani 1 1 d .
C8 C 0.4080(9) 0.0821(9) -0.3969(3) 0.033(3) Uani 1 1 d .
H8A H 0.4268 0.1130 -0.3700 0.039 Uiso 1 1 calc R
C9 C 0.3934(9) 0.1420(9) -0.4263(3) 0.035(3) Uani 1 1 d .
H9A H 0.3988 0.2141 -0.4187 0.042 Uiso 1 1 calc R
C10 C 0.3992(11) -0.0980(10) -0.3746(4) 0.051(3) Uani 1 1 d .
H10A H 0.4436 -0.1518 -0.3844 0.061 Uiso 1 1 calc R
C11 C 0.2863(11) -0.1569(11) -0.3717(5) 0.069(4) Uani 1 1 d .
H11A H 0.2558 -0.1905 -0.3983 0.103 Uiso 1 1 calc R
H11B H 0.2399 -0.1083 -0.3609 0.103 Uiso 1 1 calc R
H11C H 0.2921 -0.2088 -0.3541 0.103 Uiso 1 1 calc R
C12 C 0.452(2) -0.0485(14) -0.3345(5) 0.145(11) Uani 1 1 d .
H12A H 0.5235 -0.0143 -0.3375 0.218 Uiso 1 1 calc R
H12B H 0.4578 -0.1011 -0.3172 0.218 Uiso 1 1 calc R
H12C H 0.4094 0.0022 -0.3226 0.218 Uiso 1 1 calc R
C13 C 0.3217(9) 0.2638(8) -0.5948(3) 0.034(3) Uani 1 1 d .
H13A H 0.2867 0.3251 -0.5960 0.050 Uiso 1 1 calc R
H13B H 0.2823 0.2062 -0.6135 0.050 Uiso 1 1 calc R
H13C H 0.3950 0.2774 -0.6021 0.050 Uiso 1 1 calc R
C14 C 0.3379(7) 0.5498(7) -0.4223(3) 0.019(2) Uani 1 1 d .
C15 C 0.3951(8) 0.6126(8) -0.4479(3) 0.026(2) Uani 1 1 d .
H15A H 0.4427 0.6743 -0.4395 0.031 Uiso 1 1 calc R
C16 C 0.3668(8) 0.5650(7) -0.4873(3) 0.023(2) Uani 1 1 d .
C17 C 0.3356(8) 0.5712(7) -0.3794(3) 0.022(2) Uani 1 1 d .
C18 C 0.4239(9) 0.6300(8) -0.3542(3) 0.030(3) Uani 1 1 d .
H18A H 0.4859 0.6556 -0.3657 0.036 Uiso 1 1 calc R
C19 C 0.4202(9) 0.6507(9) -0.3124(3) 0.037(3) Uani 1 1 d .
H19A H 0.4807 0.6886 -0.2964 0.045 Uiso 1 1 calc R
C20 C 0.3290(9) 0.6165(9) -0.2937(3) 0.034(3) Uani 1 1 d .
C21 C 0.2425(9) 0.5580(9) -0.3185(3) 0.038(3) Uani 1 1 d .
H21A H 0.1808 0.5328 -0.3068 0.045 Uiso 1 1 calc R
C22 C 0.2439(9) 0.5355(8) -0.3600(3) 0.029(2) Uani 1 1 d .
H22A H 0.1835 0.4962 -0.3755 0.035 Uiso 1 1 calc R
C23 C 0.3256(12) 0.6422(12) -0.2486(4) 0.061(4) Uani 1 1 d .
H23A H 0.3981 0.6763 -0.2368 0.073 Uiso 1 1 calc R
C24 C 0.2986(15) 0.5457(15) -0.2297(5) 0.112(8) Uani 1 1 d .
H24A H 0.3498 0.4981 -0.2365 0.168 Uiso 1 1 calc R
H24B H 0.2264 0.5127 -0.2398 0.168 Uiso 1 1 calc R
H24C H 0.3024 0.5642 -0.2007 0.168 Uiso 1 1 calc R
C25 C 0.2454(14) 0.7196(18) -0.2394(5) 0.117(8) Uani 1 1 d .
H25A H 0.2642 0.7800 -0.2524 0.176 Uiso 1 1 calc R
H25B H 0.2484 0.7406 -0.2105 0.176 Uiso 1 1 calc R
H25C H 0.1731 0.6868 -0.2495 0.176 Uiso 1 1 calc R
C26 C 0.4043(9) 0.5952(8) -0.5255(3) 0.031(3) Uani 1 1 d .
H26A H 0.3677 0.5464 -0.5481 0.047 Uiso 1 1 calc R
H26B H 0.4815 0.5945 -0.5252 0.047 Uiso 1 1 calc R
H26C H 0.3882 0.6644 -0.5280 0.047 Uiso 1 1 calc R
C27 C -0.0298(9) 0.3330(7) -0.4807(3) 0.028(2) Uani 1 1 d .
C28 C -0.0687(9) 0.3593(7) -0.5167(3) 0.029(2) Uani 1 1 d .
H28A H -0.1414 0.3591 -0.5257 0.034 Uiso 1 1 calc R
C29 C 0.0214(8) 0.3865(7) -0.5373(3) 0.021(2) Uani 1 1 d .
C30 C -0.0858(8) 0.2976(7) -0.4468(3) 0.026(2) Uani 1 1 d .
C31 C -0.1957(8) 0.2528(8) -0.4544(3) 0.033(3) Uani 1 1 d .
H31A H -0.2312 0.2462 -0.4803 0.039 Uiso 1 1 calc R
C32 C -0.2516(9) 0.2181(8) -0.4227(4) 0.036(3) Uani 1 1 d .
H32A H -0.3234 0.1860 -0.4285 0.043 Uiso 1 1 calc R
C33 C -0.2050(10) 0.2296(8) -0.3834(3) 0.035(3) Uani 1 1 d .
C34 C -0.0943(9) 0.2801(8) -0.3765(3) 0.035(3) Uani 1 1 d .
H34A H -0.0586 0.2907 -0.3504 0.042 Uiso 1 1 calc R
C35 C -0.0411(9) 0.3127(8) -0.4078(3) 0.030(3) Uani 1 1 d .
H35A H 0.0298 0.3472 -0.4021 0.036 Uiso 1 1 calc R
C36 C -0.2626(12) 0.1875(11) -0.3499(4) 0.058(4) Uani 1 1 d .
H36A H -0.3408 0.1881 -0.3559 0.070 Uiso 1 1 calc R
C37 C -0.2310(12) 0.2427(13) -0.3092(4) 0.072(5) Uani 1 1 d .
H37A H -0.2469 0.3134 -0.3077 0.108 Uiso 1 1 calc R
H37B H -0.1544 0.2435 -0.3027 0.108 Uiso 1 1 calc R
H37C H -0.2709 0.2079 -0.2902 0.108 Uiso 1 1 calc R
C38 C -0.2427(17) 0.0709(13) -0.3514(5) 0.103(7) Uani 1 1 d .
H38A H -0.2700 0.0324 -0.3776 0.155 Uiso 1 1 calc R
H38B H -0.2799 0.0406 -0.3307 0.155 Uiso 1 1 calc R
H38C H -0.1660 0.0682 -0.3469 0.155 Uiso 1 1 calc R
C39 C 0.0264(9) 0.4179(8) -0.5775(3) 0.032(3) Uani 1 1 d .
H39A H 0.1010 0.4304 -0.5833 0.048 Uiso 1 1 calc R
H39B H -0.0060 0.4809 -0.5782 0.048 Uiso 1 1 calc R
H39C H -0.0126 0.3631 -0.5976 0.048 Uiso 1 1 calc R
C40 C -0.3108(8) -0.0812(8) -0.0461(3) 0.025(2) Uani 1 1 d .
C41 C -0.3773(9) -0.0862(9) -0.0139(3) 0.035(3) Uani 1 1 d .
H41A H -0.4058 -0.0315 0.0009 0.041 Uiso 1 1 calc R
C42 C -0.3907(9) -0.1906(9) -0.0091(3) 0.033(3) Uani 1 1 d .
C43 C -0.2716(8) 0.0149(8) -0.0636(3) 0.028(2) Uani 1 1 d .
C44 C -0.3406(10) 0.0910(9) -0.0657(3) 0.041(3) Uani 1 1 d .
H44A H -0.4101 0.0814 -0.0571 0.049 Uiso 1 1 calc R
C45 C -0.3030(9) 0.1800(9) -0.0809(3) 0.039(3) Uani 1 1 d .
H45A H -0.3475 0.2323 -0.0807 0.047 Uiso 1 1 calc R
C46 C -0.2027(10) 0.1974(9) -0.0965(3) 0.040(3) Uani 1 1 d .
C47 C -0.1373(10) 0.1196(9) -0.0944(3) 0.039(3) Uani 1 1 d .
H47A H -0.0688 0.1278 -0.1040 0.046 Uiso 1 1 calc R
C48 C -0.1713(9) 0.0312(9) -0.0786(3) 0.034(3) Uani 1 1 d .
H48A H -0.1254 -0.0198 -0.0779 0.041 Uiso 1 1 calc R
C49 C -0.1635(12) 0.2954(9) -0.1144(4) 0.054(4) Uani 1 1 d .
H49A H -0.0839 0.3003 -0.1121 0.064 Uiso 1 1 calc R
C50 C -0.1859(14) 0.3936(10) -0.0915(5) 0.081(5) Uani 1 1 d .
H50A H -0.1587 0.4512 -0.1047 0.121 Uiso 1 1 calc R
H50B H -0.1506 0.4024 -0.0644 0.121 Uiso 1 1 calc R
H50C H -0.2630 0.3915 -0.0903 0.121 Uiso 1 1 calc R
C51 C -0.1944(14) 0.2846(12) -0.1567(5) 0.082(5) Uani 1 1 d .
H51A H -0.1680 0.3479 -0.1667 0.123 Uiso 1 1 calc R
H51B H -0.2724 0.2715 -0.1615 0.123 Uiso 1 1 calc R
H51C H -0.1639 0.2270 -0.1706 0.123 Uiso 1 1 calc R
C52 C -0.4487(10) -0.2414(10) 0.0223(4) 0.050(4) Uani 1 1 d .
H52A H -0.4439 -0.3152 0.0182 0.074 Uiso 1 1 calc R
H52B H -0.5238 -0.2311 0.0200 0.074 Uiso 1 1 calc R
H52C H -0.4156 -0.2107 0.0489 0.074 Uiso 1 1 calc R
C53 C -0.0238(10) -0.3319(9) -0.0369(3) 0.035(3) Uani 1 1 d .
C54 C -0.0395(10) -0.3788(10) -0.0037(4) 0.044(3) Uani 1 1 d .
H54A H 0.0146 -0.3931 0.0147 0.053 Uiso 1 1 calc R
C55 C -0.1496(10) -0.4015(9) -0.0020(4) 0.040(3) Uani 1 1 d .
C56 C 0.0817(9) -0.2972(8) -0.0525(3) 0.032(3) Uani 1 1 d .
C57 C 0.1692(10) -0.2471(9) -0.0262(4) 0.042(3) Uani 1 1 d .
H57A H 0.1610 -0.2322 0.0014 0.050 Uiso 1 1 calc R
C58 C 0.2676(10) -0.2189(10) -0.0402(4) 0.046(3) Uani 1 1 d .
H58A H 0.3260 -0.1885 -0.0215 0.056 Uiso 1 1 calc R
C59 C 0.2832(9) -0.2338(9) -0.0804(4) 0.038(3) Uani 1 1 d .
C60 C 0.1956(9) -0.2857(9) -0.1068(3) 0.040(3) Uani 1 1 d .
H60A H 0.2045 -0.3008 -0.1344 0.048 Uiso 1 1 calc R
C61 C 0.0956(9) -0.3157(9) -0.0934(3) 0.036(3) Uani 1 1 d .
H61A H 0.0376 -0.3484 -0.1120 0.043 Uiso 1 1 calc R
C62 C 0.3904(10) -0.1909(12) -0.0951(4) 0.054(4) Uani 1 1 d .
H62A H 0.4452 -0.1785 -0.0716 0.064 Uiso 1 1 calc R
C63 C 0.3814(14) -0.0847(11) -0.1089(5) 0.086(6) Uani 1 1 d .
H63A H 0.3559 -0.0391 -0.0875 0.130 Uiso 1 1 calc R
H63B H 0.3309 -0.0943 -0.1327 0.130 Uiso 1 1 calc R
H63C H 0.4516 -0.0540 -0.1150 0.130 Uiso 1 1 calc R
C64 C 0.4331(12) -0.2618(12) -0.1283(5) 0.073(5) Uani 1 1 d .
H64A H 0.4994 -0.2268 -0.1361 0.110 Uiso 1 1 calc R
H64B H 0.3799 -0.2783 -0.1515 0.110 Uiso 1 1 calc R
H64C H 0.4470 -0.3253 -0.1185 0.110 Uiso 1 1 calc R
C65 C -0.2084(13) -0.4606(12) 0.0270(4) 0.071(5) Uani 1 1 d .
H65A H -0.2855 -0.4647 0.0206 0.106 Uiso 1 1 calc R
H65B H -0.1886 -0.4251 0.0543 0.106 Uiso 1 1 calc R
H65C H -0.1889 -0.5301 0.0248 0.106 Uiso 1 1 calc R
C66 C -0.3422(9) -0.4353(8) -0.1538(3) 0.034(3) Uani 1 1 d .
C67 C -0.4343(10) -0.5024(8) -0.1451(4) 0.043(3) Uani 1 1 d .
H67A H -0.4815 -0.5501 -0.1638 0.051 Uiso 1 1 calc R
C68 C -0.4402(10) -0.4840(9) -0.1048(4) 0.043(3) Uani 1 1 d .
C69 C -0.2953(9) -0.4239(8) -0.1913(3) 0.033(3) Uani 1 1 d .
C70 C -0.3550(11) -0.4423(10) -0.2279(4) 0.056(4) Uani 1 1 d .
H70A H -0.4293 -0.4653 -0.2291 0.067 Uiso 1 1 calc R
C71 C -0.3084(12) -0.4280(11) -0.2633(4) 0.059(4) Uani 1 1 d .
H71A H -0.3519 -0.4423 -0.2879 0.071 Uiso 1 1 calc R
C72 C -0.1983(11) -0.3926(10) -0.2632(4) 0.048(3) Uani 1 1 d .
C73 C -0.1377(10) -0.3736(9) -0.2269(3) 0.044(3) Uani 1 1 d .
H73A H -0.0641 -0.3477 -0.2256 0.053 Uiso 1 1 calc R
C74 C -0.1838(10) -0.3920(10) -0.1918(3) 0.043(3) Uani 1 1 d .
H74A H -0.1392 -0.3828 -0.1676 0.051 Uiso 1 1 calc R
C75 C -0.1515(13) -0.3736(13) -0.3019(4) 0.065(4) Uani 1 1 d .
H75A H -0.2108 -0.3922 -0.3238 0.078 Uiso 1 1 calc R
C76 C -0.1081(19) -0.2574(14) -0.3008(5) 0.119(8) Uani 1 1 d .
H76A H -0.0819 -0.2468 -0.3265 0.179 Uiso 1 1 calc R
H76B H -0.0495 -0.2367 -0.2796 0.179 Uiso 1 1 calc R
H76C H -0.1655 -0.2160 -0.2955 0.179 Uiso 1 1 calc R
C77 C -0.0658(16) -0.4420(15) -0.3119(5) 0.103(7) Uani 1 1 d .
H77A H -0.0393 -0.4294 -0.3374 0.154 Uiso 1 1 calc R
H77B H -0.0965 -0.5142 -0.3138 0.154 Uiso 1 1 calc R
H77C H -0.0067 -0.4260 -0.2908 0.154 Uiso 1 1 calc R
C78 C -0.5224(13) -0.5316(11) -0.0797(4) 0.073(5) Uani 1 1 d .
H78A H -0.5756 -0.5814 -0.0971 0.109 Uiso 1 1 calc R
H78B H -0.5579 -0.4775 -0.0659 0.109 Uiso 1 1 calc R
H78C H -0.4867 -0.5664 -0.0601 0.109 Uiso 1 1 calc R
C79 C 0.1892(8) 0.2215(7) -0.3716(3) 0.018(2) Uani 1 1 d .
C80 C 0.1282(8) 0.1398(8) -0.4027(3) 0.022(2) Uani 1 1 d .
C81 C 0.0715(7) 0.0469(7) -0.3890(3) 0.020(2) Uani 1 1 d .
C82 C 0.0824(8) 0.0406(7) -0.3496(3) 0.025(2) Uani 1 1 d .
H82A H 0.0456 -0.0179 -0.3408 0.030 Uiso 1 1 calc R
C83 C 0.1464(8) 0.1174(7) -0.3197(3) 0.027(2) Uani 1 1 d .
C84 C 0.1962(8) 0.2094(7) -0.3316(3) 0.025(2) Uani 1 1 d .
H84A H 0.2342 0.2624 -0.3122 0.030 Uiso 1 1 calc R
C85 C 0.0077(8) -0.0396(7) -0.4218(3) 0.024(2) Uani 1 1 d .
C86 C 0.0821(9) -0.0798(8) -0.4533(3) 0.033(3) Uani 1 1 d .
H86A H 0.0407 -0.1335 -0.4732 0.050 Uiso 1 1 calc R
H86B H 0.1403 -0.1081 -0.4400 0.050 Uiso 1 1 calc R
H86C H 0.1118 -0.0229 -0.4666 0.050 Uiso 1 1 calc R
C87 C -0.0840(9) 0.0024(8) -0.4433(3) 0.035(3) Uani 1 1 d .
H87A H -0.1225 -0.0516 -0.4637 0.053 Uiso 1 1 calc R
H87B H -0.0550 0.0608 -0.4558 0.053 Uiso 1 1 calc R
H87C H -0.1330 0.0249 -0.4240 0.053 Uiso 1 1 calc R
C88 C -0.0433(9) -0.1323(7) -0.4023(3) 0.030(3) Uani 1 1 d .
H88A H -0.0813 -0.1856 -0.4232 0.045 Uiso 1 1 calc R
H88B H -0.0934 -0.1088 -0.3837 0.045 Uiso 1 1 calc R
H88C H 0.0131 -0.1607 -0.3880 0.045 Uiso 1 1 calc R
C89 C -0.0732(9) -0.1306(7) -0.1514(3) 0.029(3) Uani 1 1 d .
C90 C -0.1852(8) -0.1215(8) -0.1657(3) 0.028(2) Uani 1 1 d .
C91 C -0.2061(8) -0.0621(8) -0.1977(3) 0.026(2) Uani 1 1 d .
C92 C -0.1164(9) -0.0125(8) -0.2129(3) 0.029(3) Uani 1 1 d .
H92A H -0.1281 0.0297 -0.2327 0.035 Uiso 1 1 calc R
C93 C -0.0059(8) -0.0224(8) -0.1999(3) 0.026(2) Uani 1 1 d .
C94 C 0.0134(8) -0.0779(8) -0.1696(3) 0.026(2) Uani 1 1 d .
H94A H 0.0850 -0.0819 -0.1604 0.031 Uiso 1 1 calc R
C95 C -0.3229(9) -0.0498(8) -0.2122(3) 0.031(3) Uani 1 1 d .
C96 C -0.3291(11) 0.0154(10) -0.2453(3) 0.050(3) Uani 1 1 d .
H96A H -0.2946 0.0855 -0.2354 0.075 Uiso 1 1 calc R
H96B H -0.4041 0.0166 -0.2542 0.075 Uiso 1 1 calc R
H96C H -0.2928 -0.0139 -0.2677 0.075 Uiso 1 1 calc R
C97 C -0.3828(10) -0.1600(10) -0.2298(4) 0.053(4) Uani 1 1 d .
H97A H -0.4570 -0.1550 -0.2385 0.079 Uiso 1 1 calc R
H97B H -0.3811 -0.2050 -0.2093 0.079 Uiso 1 1 calc R
H97C H -0.3474 -0.1886 -0.2526 0.079 Uiso 1 1 calc R
C98 C -0.3811(9) -0.0048(9) -0.1765(3) 0.040(3) Uani 1 1 d .
H98A H -0.3448 0.0640 -0.1654 0.060 Uiso 1 1 calc R
H98B H -0.3801 -0.0495 -0.1559 0.060 Uiso 1 1 calc R
H98C H -0.4552 -0.0005 -0.1857 0.060 Uiso 1 1 calc R
C99 C 0.2713(8) 0.1227(8) -0.2132(3) 0.029(3) Uani 1 1 d .
C100 C 0.2566(9) 0.1373(8) -0.2529(3) 0.036(3) Uani 1 1 d .
H10B H 0.3137 0.1725 -0.2644 0.044 Uiso 1 1 calc R
C101 C 0.1560(8) 0.1001(8) -0.2773(3) 0.026(2) Uani 1 1 d .
C102 C 0.0715(8) 0.0481(8) -0.2587(3) 0.028(2) Uani 1 1 d .
H10C H 0.0060 0.0218 -0.2742 0.034 Uiso 1 1 calc R
C103 C 0.0818(8) 0.0347(8) -0.2190(3) 0.027(2) Uani 1 1 d .
C104 C 0.1844(9) 0.0722(8) -0.1955(3) 0.028(2) Uani 1 1 d .
H10D H 0.1932 0.0630 -0.1683 0.034 Uiso 1 1 calc R
C105 C 0.4554(9) 0.2194(10) -0.2080(4) 0.049(3) Uani 1 1 d .
H10E H 0.4403 0.2091 -0.2370 0.073 Uiso 1 1 calc R
H10F H 0.5248 0.1983 -0.2011 0.073 Uiso 1 1 calc R
H10G H 0.4568 0.2922 -0.1974 0.073 Uiso 1 1 calc R
C106 C 0.3786(10) 0.1674(11) -0.1472(3) 0.052(4) Uani 1 1 d .
H10H H 0.3192 0.1234 -0.1386 0.078 Uiso 1 1 calc R
H10I H 0.3760 0.2392 -0.1362 0.078 Uiso 1 1 calc R
H10J H 0.4463 0.1471 -0.1375 0.078 Uiso 1 1 calc R
C107 C 0.0891(17) 0.3211(16) -0.2005(6) 0.111(7) Uani 1 1 d .
H10K H 0.1468 0.3005 -0.2166 0.133 Uiso 1 1 calc R
H10L H 0.0448 0.2577 -0.1958 0.133 Uiso 1 1 calc R
C108 C 0.9087(19) 0.902(2) -0.9725(8) 0.30(3) Uani 1 1 d .
H10M H 0.9851 0.8947 -0.9738 0.361 Uiso 1 1 calc R
H10N H 0.8695 0.8802 -0.9991 0.361 Uiso 1 1 calc R
C109 C 0.5362(10) 0.6100(10) -0.6641(4) 0.050(4) Uani 1 1 d .
H10O H 0.6047 0.6387 -0.6482 0.060 Uiso 1 1 calc R
H10P H 0.5440 0.5415 -0.6783 0.060 Uiso 1 1 calc R
Cl1 Cl 0.1471(8) 0.3914(7) -0.1537(2) 0.188(4) Uani 1 1 d .
Cl2 Cl 0.0129(6) 0.3893(7) -0.2264(3) 0.193(4) Uani 1 1 d .
Cl3 Cl 0.8918(5) 1.0114(4) -0.9538(2) 0.143(3) Uani 1 1 d .
Cl4 Cl 0.8349(4) 0.8209(6) -0.92540(16) 0.125(2) Uani 1 1 d .
Cl5 Cl 0.5053(3) 0.6932(3) -0.69950(11) 0.0634(10) Uani 1 1 d .
Cl6 Cl 0.4301(3) 0.5978(3) -0.63117(10) 0.0617(10) Uani 1 1 d .

loop_
_atom_site_aniso_label
_atom_site_aniso_U_11
_atom_site_aniso_U_22
_atom_site_aniso_U_33
_atom_site_aniso_U_23
_atom_site_aniso_U_13
_atom_site_aniso_U_12
Zn1 0.0268(7) 0.0161(6) 0.0250(7) 0.0018(5) 0.0054(5) -0.0045(5)
Zn2 0.0306(8) 0.0227(7) 0.0328(7) 0.0050(5) 0.0115(6) -0.0031(5)
O1 0.035(5) 0.010(4) 0.039(4) 0.002(3) 0.006(3) -0.011(3)
O2 0.037(5) 0.014(4) 0.021(4) -0.001(3) -0.004(3) -0.007(3)
O3 0.033(5) 0.029(4) 0.033(4) 0.012(3) 0.002(3) 0.001(3)
O4 0.028(4) 0.023(4) 0.036(4) 0.001(3) 0.009(3) -0.006(3)
N1 0.019(5) 0.016(4) 0.032(5) 0.007(4) -0.006(4) -0.004(4)
N2 0.023(5) 0.020(5) 0.031(5) -0.001(4) 0.009(4) -0.009(4)
N3 0.029(5) 0.018(5) 0.023(5) -0.004(3) 0.002(4) -0.006(4)
N4 0.032(6) 0.011(4) 0.033(5) 0.005(4) 0.001(4) -0.014(4)
N5 0.038(6) 0.014(4) 0.026(5) 0.005(3) 0.004(4) 0.006(4)
N6 0.030(5) 0.015(4) 0.016(4) -0.006(3) 0.004(4) -0.007(4)
N7 0.023(5) 0.021(5) 0.036(5) 0.012(4) 0.006(4) -0.005(4)
N8 0.046(6) 0.028(5) 0.027(5) 0.009(4) 0.018(4) 0.004(4)
N9 0.035(6) 0.026(5) 0.026(5) 0.010(4) 0.018(4) 0.001(4)
N10 0.038(6) 0.029(5) 0.043(6) 0.006(4) 0.026(5) 0.003(4)
N11 0.028(5) 0.026(5) 0.035(5) 0.006(4) 0.005(4) -0.001(4)
N12 0.034(6) 0.019(5) 0.036(5) 0.010(4) 0.011(4) -0.009(4)
N13 0.029(6) 0.068(7) 0.032(6) 0.017(5) -0.005(4) -0.018(5)
B1 0.033(7) 0.017(6) 0.016(6) -0.004(5) 0.004(5) 0.000(5)
B2 0.050(9) 0.020(7) 0.058(9) 0.021(6) 0.035(7) 0.019(6)
C1 0.009(5) 0.017(5) 0.042(7) -0.001(4) 0.001(4) -0.005(4)
C2 0.013(6) 0.020(6) 0.040(6) -0.004(5) 0.004(4) -0.008(4)
C3 0.028(6) 0.028(6) 0.024(6) -0.009(5) 0.012(5) -0.020(5)
C4 0.013(6) 0.025(6) 0.043(7) 0.000(5) -0.004(5) 0.000(4)
C5 0.036(7) 0.020(6) 0.041(7) -0.007(5) -0.002(5) 0.002(5)
C6 0.032(7) 0.024(6) 0.036(7) 0.001(5) -0.003(5) 0.007(5)
C7 0.032(7) 0.041(7) 0.041(7) 0.008(6) -0.008(5) 0.011(6)
C8 0.034(7) 0.033(7) 0.031(6) 0.002(5) -0.012(5) 0.012(5)
C9 0.039(7) 0.027(6) 0.032(7) -0.010(5) -0.008(5) -0.003(5)
C10 0.057(9) 0.036(8) 0.059(9) 0.008(6) -0.006(7) 0.010(7)
C11 0.057(10) 0.064(10) 0.097(12) 0.039(9) 0.020(9) 0.015(8)
C12 0.24(3) 0.066(13) 0.100(15) 0.032(11) -0.106(16) -0.039(15)
C13 0.029(7) 0.025(6) 0.041(7) -0.006(5) 0.004(5) -0.005(5)
C14 0.014(5) 0.005(5) 0.036(6) 0.001(4) 0.001(4) -0.007(4)
C15 0.025(6) 0.018(5) 0.033(6) 0.007(4) 0.000(4) -0.005(4)
C16 0.023(6) 0.019(5) 0.026(6) 0.007(4) -0.006(4) 0.000(4)
C17 0.016(6) 0.017(5) 0.029(6) 0.002(4) -0.001(4) -0.008(4)
C18 0.031(7) 0.025(6) 0.028(6) -0.002(4) -0.003(5) -0.012(5)
C19 0.033(7) 0.039(7) 0.032(6) 0.000(5) -0.010(5) -0.013(5)
C20 0.035(7) 0.034(7) 0.028(6) -0.006(5) 0.002(5) -0.003(5)
C21 0.036(7) 0.042(7) 0.036(7) 0.000(5) 0.015(5) 0.008(6)
C22 0.025(6) 0.024(6) 0.033(6) -0.005(5) -0.004(5) -0.003(5)
C23 0.057(10) 0.078(11) 0.038(8) -0.005(7) 0.007(7) -0.013(8)
C24 0.103(16) 0.146(19) 0.061(11) 0.016(11) 0.004(10) -0.078(13)
C25 0.076(13) 0.20(2) 0.065(12) -0.036(13) 0.003(10) 0.041(15)
C26 0.046(7) 0.022(6) 0.026(6) 0.006(4) 0.014(5) -0.006(5)
C27 0.034(7) 0.013(5) 0.034(6) -0.003(4) 0.009(5) 0.003(5)
C28 0.035(7) 0.017(6) 0.031(6) -0.002(4) -0.002(5) 0.003(5)
C29 0.025(6) 0.017(5) 0.019(5) -0.004(4) -0.009(4) 0.004(4)
C30 0.023(6) 0.007(5) 0.044(7) -0.002(4) 0.005(5) -0.005(4)
C31 0.025(7) 0.031(6) 0.042(7) 0.001(5) 0.002(5) 0.008(5)
C32 0.030(7) 0.028(6) 0.053(8) 0.008(5) 0.016(6) 0.004(5)
C33 0.047(8) 0.030(6) 0.034(7) 0.015(5) 0.009(5) 0.016(6)
C34 0.034(7) 0.036(7) 0.034(6) -0.003(5) 0.014(5) 0.004(5)
C35 0.031(7) 0.027(6) 0.031(6) -0.002(5) 0.010(5) 0.002(5)
C36 0.057(9) 0.071(10) 0.054(9) 0.019(7) 0.021(7) 0.015(8)
C37 0.060(10) 0.115(14) 0.042(9) 0.014(9) 0.014(7) 0.008(9)
C38 0.153(18) 0.090(14) 0.096(13) 0.063(11) 0.076(13) 0.038(12)
C39 0.035(7) 0.019(6) 0.041(7) 0.003(5) -0.005(5) 0.004(5)
C40 0.022(6) 0.024(6) 0.029(6) 0.005(4) -0.001(4) -0.001(5)
C41 0.037(7) 0.031(7) 0.039(7) 0.005(5) 0.003(5) 0.020(5)
C42 0.024(6) 0.044(7) 0.037(6) 0.018(5) 0.013(5) 0.012(5)
C43 0.026(6) 0.037(7) 0.019(5) -0.004(5) -0.001(4) 0.010(5)
C44 0.043(8) 0.030(7) 0.050(8) 0.008(5) 0.009(6) 0.000(6)
C45 0.036(7) 0.039(7) 0.041(7) -0.002(5) 0.006(5) 0.007(6)
C46 0.053(9) 0.030(7) 0.033(7) 0.000(5) -0.003(6) -0.003(6)
C47 0.037(7) 0.041(7) 0.035(7) 0.003(5) 0.005(5) -0.003(6)
C48 0.023(7) 0.030(6) 0.045(7) 0.003(5) -0.004(5) -0.004(5)
C49 0.060(10) 0.025(7) 0.072(10) 0.008(6) 0.000(7) -0.006(6)
C50 0.117(15) 0.021(7) 0.095(12) 0.009(7) -0.014(10) -0.011(8)
C51 0.100(14) 0.055(10) 0.088(13) 0.032(9) -0.001(10) -0.022(9)
C52 0.046(8) 0.068(9) 0.050(8) 0.029(7) 0.030(6) 0.031(7)
C53 0.047(8) 0.031(6) 0.026(6) 0.001(5) 0.007(5) 0.012(6)
C54 0.042(8) 0.055(8) 0.042(7) 0.028(6) -0.011(6) 0.020(6)
C55 0.041(8) 0.042(7) 0.043(7) 0.016(6) 0.007(6) 0.014(6)
C56 0.033(7) 0.034(7) 0.032(6) 0.008(5) 0.011(5) 0.008(5)
C57 0.047(8) 0.043(8) 0.034(7) -0.001(5) 0.006(6) 0.005(6)
C58 0.043(8) 0.054(8) 0.038(7) 0.000(6) -0.001(6) 0.001(6)
C59 0.027(7) 0.034(7) 0.051(8) 0.000(6) 0.002(5) 0.005(5)
C60 0.039(8) 0.048(8) 0.030(6) 0.001(5) 0.008(5) -0.002(6)
C61 0.031(7) 0.035(7) 0.041(7) 0.006(5) 0.002(5) 0.003(5)
C62 0.026(7) 0.085(11) 0.046(8) 0.005(7) 0.005(6) -0.001(7)
C63 0.101(14) 0.038(9) 0.123(14) 0.004(9) 0.076(11) -0.008(8)
C64 0.052(10) 0.064(10) 0.102(13) 0.007(9) 0.029(9) 0.001(8)
C65 0.091(12) 0.080(11) 0.064(10) 0.052(8) 0.045(9) 0.032(9)
C66 0.037(7) 0.016(6) 0.044(7) -0.005(5) 0.001(5) -0.002(5)
C67 0.047(8) 0.022(6) 0.053(8) 0.003(5) 0.008(6) -0.019(5)
C68 0.042(8) 0.028(7) 0.054(8) 0.004(6) 0.003(6) -0.014(6)
C69 0.039(7) 0.022(6) 0.036(7) -0.004(5) 0.013(5) 0.000(5)
C70 0.056(9) 0.043(8) 0.053(9) -0.020(6) 0.015(7) -0.030(7)
C71 0.070(11) 0.058(9) 0.041(8) -0.007(7) -0.007(7) 0.002(8)
C72 0.055(9) 0.049(8) 0.033(7) -0.017(6) 0.010(6) 0.004(7)
C73 0.039(8) 0.049(8) 0.037(7) -0.011(6) 0.009(6) -0.007(6)
C74 0.051(9) 0.052(8) 0.025(6) -0.003(5) 0.005(5) 0.009(6)
C75 0.067(10) 0.083(12) 0.043(8) 0.005(8) 0.008(7) 0.003(9)
C76 0.22(3) 0.091(15) 0.066(12) 0.042(10) 0.066(14) 0.025(15)
C77 0.129(16) 0.125(16) 0.078(12) 0.028(11) 0.076(12) 0.055(14)
C78 0.086(12) 0.046(9) 0.078(10) 0.001(7) 0.037(9) -0.031(8)
C79 0.018(6) 0.018(5) 0.017(5) 0.005(4) -0.002(4) -0.007(4)
C80 0.021(6) 0.023(5) 0.017(5) -0.007(4) -0.001(4) -0.004(4)
C81 0.009(5) 0.014(5) 0.033(6) -0.001(4) -0.008(4) -0.008(4)
C82 0.021(6) 0.018(5) 0.032(6) -0.001(4) 0.007(4) -0.008(4)
C83 0.019(6) 0.016(5) 0.040(6) -0.003(4) 0.006(5) -0.013(4)
C84 0.025(6) 0.013(5) 0.030(6) -0.006(4) 0.003(4) -0.010(4)
C85 0.026(6) 0.018(5) 0.024(5) 0.000(4) -0.003(4) -0.010(4)
C86 0.043(7) 0.014(5) 0.038(6) -0.006(5) 0.007(5) -0.008(5)
C87 0.026(7) 0.022(6) 0.051(7) 0.005(5) -0.008(5) -0.018(5)
C88 0.039(7) 0.014(5) 0.030(6) 0.003(4) -0.003(5) -0.018(5)
C89 0.048(8) 0.010(5) 0.027(6) -0.002(4) 0.007(5) 0.005(5)
C90 0.026(7) 0.026(6) 0.033(6) 0.002(5) 0.011(5) -0.001(5)
C91 0.032(7) 0.020(5) 0.022(5) -0.008(4) 0.005(4) -0.008(5)
C92 0.047(8) 0.021(6) 0.019(5) 0.003(4) -0.001(5) 0.000(5)
C93 0.027(6) 0.020(6) 0.029(6) 0.000(4) -0.002(5) -0.001(5)
C94 0.014(6) 0.028(6) 0.034(6) 0.005(5) 0.003(4) -0.007(4)
C95 0.034(7) 0.023(6) 0.030(6) -0.002(5) -0.006(5) -0.013(5)
C96 0.050(9) 0.063(9) 0.035(7) 0.019(6) -0.014(6) -0.003(7)
C97 0.037(8) 0.054(9) 0.057(9) -0.011(7) -0.005(6) -0.008(6)
C98 0.030(7) 0.036(7) 0.048(7) -0.002(6) 0.002(5) -0.006(5)
C99 0.020(6) 0.032(6) 0.030(6) 0.003(5) -0.003(4) -0.010(5)
C100 0.030(7) 0.037(7) 0.036(7) 0.003(5) 0.008(5) -0.017(5)
C101 0.021(6) 0.026(6) 0.027(6) 0.002(4) 0.003(4) -0.007(5)
C102 0.022(6) 0.029(6) 0.029(6) 0.001(5) 0.005(4) -0.010(5)
C103 0.018(6) 0.032(6) 0.028(6) 0.008(5) 0.001(4) -0.006(5)
C104 0.034(7) 0.024(6) 0.022(5) 0.007(4) -0.008(4) -0.009(5)
C105 0.026(7) 0.051(8) 0.060(8) 0.008(6) 0.002(6) -0.024(6)
C106 0.035(8) 0.073(10) 0.043(8) 0.012(7) -0.008(6) -0.009(7)
C107 0.101(16) 0.094(16) 0.139(19) 0.015(14) 0.000(14) 0.029(13)
C108 0.18(2) 0.38(4) 0.26(3) -0.30(3) -0.20(2) 0.26(3)
C109 0.049(9) 0.043(8) 0.051(8) 0.009(6) -0.002(6) -0.023(6)
Cl1 0.229(9) 0.170(7) 0.141(6) 0.010(5) 0.018(6) -0.048(6)
Cl2 0.097(5) 0.188(8) 0.314(11) 0.135(8) 0.004(6) 0.000(5)
Cl3 0.095(4) 0.071(4) 0.238(7) -0.038(4) -0.046(4) 0.019(3)
Cl4 0.065(3) 0.213(7) 0.084(3) 0.007(4) 0.013(3) -0.010(4)
Cl5 0.056(2) 0.067(2) 0.069(2) 0.0248(19) 0.0112(18) -0.0074(18)
Cl6 0.071(3) 0.058(2) 0.055(2) 0.0084(17) 0.0216(18) -0.0035(18)

loop_
_atom_type_symbol
_atom_type_description
_atom_type_scat_dispersion_real
_atom_type_scat_dispersion_imag
_atom_type_scat_source
C C 0.0033 0.0016 'International Tables Vol C Tables 4.2.6.8 and 6.1.1.4'
H H 0.0000 0.0000 'International Tables Vol C Tables 4.2.6.8 and 6.1.1.4'
B B 0.0013 0.0007 'International Tables Vol C Tables 4.2.6.8 and 6.1.1.4'
N N 0.0061 0.0033 'International Tables Vol C Tables 4.2.6.8 and 6.1.1.4'
O O 0.0106 0.0060 'International Tables Vol C Tables 4.2.6.8 and 6.1.1.4'
Zn Zn 0.2839 1.4301 'International Tables Vol C Tables 4.2.6.8 and 6.1.1.4'
Cl Cl 0.1484 0.1585 'International Tables Vol C Tables 4.2.6.8 and 6.1.1.4'

loop_
_geom_angle_atom_site_label_1
_geom_angle_atom_site_label_2
_geom_angle_atom_site_label_3
_geom_angle
O1 Zn1 N5 133.0(3)
O1 Zn1 N1 127.6(3)
N5 Zn1 N1 99.0(3)
O1 Zn1 O2 80.2(2)
N5 Zn1 O2 92.7(3)
N1 Zn1 O2 94.2(3)
O1 Zn1 N3 99.2(3)
N5 Zn1 N3 83.7(3)
N1 Zn1 N3 90.5(3)
O2 Zn1 N3 174.4(3)
O3 Zn2 N11 133.3(3)
O3 Zn2 N7 129.2(3)
N11 Zn2 N7 97.0(3)
O3 Zn2 O4 80.3(3)
N11 Zn2 O4 93.0(3)
N7 Zn2 O4 92.8(3)
O3 Zn2 N9 98.6(3)
N11 Zn2 N9 86.1(3)
N7 Zn2 N9 89.6(3)
O4 Zn2 N9 177.5(3)
C79 O1 Zn1 114.8(6)
C80 O2 Zn1 110.9(5)
C89 O3 Zn2 114.2(7)
C90 O4 Zn2 110.7(7)
C1 N1 N2 107.0(8)
C1 N1 Zn1 137.7(7)
N2 N1 Zn1 113.0(6)
C3 N2 N1 108.7(9)
C3 N2 B1 131.6(9)
N1 N2 B1 119.6(8)
C14 N3 N4 108.4(7)
C14 N3 Zn1 138.9(7)
N4 N3 Zn1 109.5(5)
N3 N4 C16 110.7(7)
N3 N4 B1 120.8(7)
C16 N4 B1 128.5(8)
C27 N5 N6 106.7(8)
C27 N5 Zn1 139.5(7)
N6 N5 Zn1 113.4(6)
C29 N6 N5 109.1(8)
C29 N6 B1 130.3(8)
N5 N6 B1 120.6(8)
C40 N7 N8 106.0(8)
C40 N7 Zn2 139.3(6)
N8 N7 Zn2 114.6(6)
C42 N8 N7 110.1(9)
C42 N8 B2 130.5(9)
N7 N8 B2 119.3(8)
C53 N9 N10 104.4(8)
C53 N9 Zn2 142.2(7)
N10 N9 Zn2 112.9(7)
C55 N10 N9 110.7(9)
C55 N10 B2 129.8(9)
N9 N10 B2 119.2(9)
C66 N11 N12 106.8(8)
C66 N11 Zn2 136.7(7)
N12 N11 Zn2 113.9(6)
C68 N12 N11 109.0(9)
C68 N12 B2 131.6(9)
N11 N12 B2 119.2(8)
C99 N13 C106 121.7(9)
C99 N13 C105 118.0(9)
C106 N13 C105 115.8(9)
N2 B1 N4 109.1(9)
N2 B1 N6 109.3(8)
N4 B1 N6 109.5(8)
N12 B2 N10 111.7(9)
N12 B2 N8 109.8(9)
N10 B2 N8 107.1(10)
N1 C1 C2 109.9(9)
N1 C1 C4 119.9(9)
C2 C1 C4 130.1(9)
C3 C2 C1 106.6(9)
N2 C3 C2 107.7(9)
N2 C3 C13 122.6(10)
C2 C3 C13 129.6(9)
C9 C4 C5 116.9(10)
C9 C4 C1 122.5(10)
C5 C4 C1 120.4(9)
C6 C5 C4 120.4(10)
C5 C6 C7 121.9(10)
C6 C7 C8 117.8(10)
C6 C7 C10 121.9(11)
C8 C7 C10 120.3(10)
C9 C8 C7 119.2(10)
C8 C9 C4 123.6(11)
C12 C10 C7 116.8(12)
C12 C10 C11 112.0(15)
C7 C10 C11 110.1(11)
N3 C14 C17 125.0(8)
N3 C14 C15 107.1(8)
C17 C14 C15 127.8(8)
C16 C15 C14 107.2(9)
N4 C16 C15 106.6(8)
N4 C16 C26 123.7(9)
C15 C16 C26 129.7(9)
C18 C17 C22 116.5(9)
C18 C17 C14 121.8(8)
C22 C17 C14 121.7(8)
C19 C18 C17 121.1(9)
C20 C19 C18 121.9(9)
C21 C20 C19 116.9(9)
C21 C20 C23 122.1(10)
C19 C20 C23 121.0(10)
C22 C21 C20 122.6(10)
C21 C22 C17 121.0(9)
C24 C23 C20 111.5(12)
C24 C23 C25 111.6(15)
C20 C23 C25 109.8(12)
C28 C27 N5 109.7(9)
C28 C27 C30 131.5(10)
N5 C27 C30 118.8(9)
C27 C28 C29 106.6(9)
N6 C29 C28 108.0(8)
N6 C29 C39 122.4(9)
C28 C29 C39 129.6(9)
C35 C30 C31 117.4(10)
C35 C30 C27 124.1(10)
C31 C30 C27 118.3(10)
C32 C31 C30 119.8(11)
C33 C32 C31 122.8(11)
C32 C33 C34 115.9(10)
C32 C33 C36 122.9(12)
C34 C33 C36 121.1(11)
C35 C34 C33 120.4(11)
C30 C35 C34 123.6(11)
C37 C36 C33 116.5(13)
C37 C36 C38 109.2(13)
C33 C36 C38 106.9(10)
N7 C40 C41 111.0(9)
N7 C40 C43 122.9(9)
C41 C40 C43 126.1(9)
C42 C41 C40 104.2(9)
N8 C42 C41 108.7(9)
N8 C42 C52 123.0(10)
C41 C42 C52 128.3(10)
C48 C43 C44 118.3(11)
C48 C43 C40 123.2(10)
C44 C43 C40 118.5(10)
C45 C44 C43 118.1(11)
C44 C45 C46 124.3(12)
C47 C46 C45 115.8(11)
C47 C46 C49 120.5(12)
C45 C46 C49 123.7(12)
C48 C47 C46 121.3(11)
C47 C48 C43 122.1(11)
C51 C49 C50 113.7(13)
C51 C49 C46 112.3(11)
C50 C49 C46 114.8(12)
C54 C53 N9 109.9(10)
C54 C53 C56 127.5(11)
N9 C53 C56 122.6(9)
C53 C54 C55 107.6(11)
N10 C55 C54 107.3(10)
N10 C55 C65 124.3(11)
C54 C55 C65 128.3(12)
C57 C56 C61 118.2(10)
C57 C56 C53 120.5(10)
C61 C56 C53 121.3(10)
C58 C57 C56 120.9(11)
C59 C58 C57 122.4(11)
C58 C59 C60 116.6(10)
C58 C59 C62 120.7(11)
C60 C59 C62 122.6(11)
C61 C60 C59 122.0(10)
C56 C61 C60 119.9(10)
C64 C62 C59 115.9(11)
C64 C62 C63 109.5(11)
C59 C62 C63 109.8(11)
N11 C66 C67 108.2(10)
N11 C66 C69 120.4(10)
C67 C66 C69 131.4(10)
C68 C67 C66 107.1(10)
C67 C68 N12 108.9(10)
C67 C68 C78 129.2(11)
N12 C68 C78 121.8(11)
C70 C69 C74 116.1(10)
C70 C69 C66 122.9(11)
C74 C69 C66 121.0(11)
C69 C70 C71 121.7(13)
C70 C71 C72 121.5(13)
C73 C72 C71 117.5(12)
C73 C72 C75 122.4(13)
C71 C72 C75 120.0(12)
C72 C73 C74 120.7(12)
C73 C74 C69 122.3(11)
C72 C75 C77 111.7(13)
C72 C75 C76 111.2(12)
C77 C75 C76 111.5(15)
O1 C79 C84 122.9(8)
O1 C79 C80 116.1(8)
C84 C79 C80 120.9(8)
O2 C80 C81 124.2(8)
O2 C80 C79 118.0(8)
C81 C80 C79 117.7(8)
C82 C81 C80 117.7(8)
C82 C81 C85 124.5(8)
C80 C81 C85 117.7(8)
C81 C82 C83 124.5(9)
C84 C83 C82 118.8(9)
C84 C83 C101 121.4(8)
C82 C83 C101 119.7(8)
C79 C84 C83 120.1(9)
C87 C85 C86 108.7(9)
C87 C85 C88 107.2(8)
C86 C85 C88 108.8(8)
C87 C85 C81 110.2(8)
C86 C85 C81 111.1(8)
C88 C85 C81 110.8(8)
O3 C89 C94 123.0(10)
O3 C89 C90 118.4(9)
C94 C89 C90 118.5(9)
O4 C90 C91 123.4(10)
O4 C90 C89 116.4(9)
C91 C90 C89 120.2(9)
C92 C91 C90 116.7(10)
C92 C91 C95 122.4(9)
C90 C91 C95 120.7(9)
C91 C92 C93 123.7(10)
C94 C93 C92 119.3(9)
C94 C93 C103 122.9(9)
C92 C93 C103 117.7(9)
C93 C94 C89 121.4(10)
C96 C95 C98 110.1(10)
C96 C95 C91 113.4(9)
C98 C95 C91 110.3(8)
C96 C95 C97 106.5(9)
C98 C95 C97 108.8(9)
C91 C95 C97 107.5(9)
C100 C99 N13 121.6(9)
C100 C99 C104 119.1(9)
N13 C99 C104 119.3(9)
C99 C100 C101 122.0(9)
C102 C101 C100 117.2(9)
C102 C101 C83 123.7(9)
C100 C101 C83 119.1(8)
C103 C102 C101 122.6(9)
C102 C103 C104 118.6(9)
C102 C103 C93 122.4(9)
C104 C103 C93 118.9(9)
C99 C104 C103 120.5(9)
Cl2 C107 Cl1 112.7(12)
Cl3 C108 Cl4 95.9(14)
Cl5 C109 Cl6 109.7(8)

loop_
_geom_bond_atom_site_label_1
_geom_bond_atom_site_label_2
_geom_bond_distance
Zn1 O1 1.960(7)
Zn1 N5 2.024(9)
Zn1 N1 2.034(8)
Zn1 O2 2.116(6)
Zn1 N3 2.208(8)
Zn2 O3 1.973(7)
Zn2 N11 2.027(8)
Zn2 N7 2.052(8)
Zn2 O4 2.110(7)
Zn2 N9 2.147(9)
O1 C79 1.307(10)
O2 C80 1.248(11)
O3 C89 1.272(12)
O4 C90 1.273(11)
N1 C1 1.321(12)
N1 N2 1.388(11)
N2 C3 1.354(12)
N2 B1 1.524(14)
N3 C14 1.337(11)
N3 N4 1.351(11)
N4 C16 1.356(12)
N4 B1 1.548(13)
N5 C27 1.370(13)
N5 N6 1.373(10)
N6 C29 1.361(12)
N6 B1 1.553(14)
N7 C40 1.314(12)
N7 N8 1.381(10)
N8 C42 1.327(13)
N8 B2 1.567(14)
N9 C53 1.362(14)
N9 N10 1.385(11)
N10 C55 1.323(14)
N10 B2 1.553(17)
N11 C66 1.354(13)
N11 N12 1.388(11)
N12 C68 1.362(13)
N12 B2 1.532(16)
N13 C99 1.386(13)
N13 C106 1.415(14)
N13 C105 1.470(13)
C1 C2 1.387(13)
C1 C4 1.457(14)
C2 C3 1.370(15)
C3 C13 1.460(14)
C4 C9 1.366(14)
C4 C5 1.409(14)
C5 C6 1.363(15)
C6 C7 1.369(14)
C7 C8 1.418(15)
C7 C10 1.516(16)
C8 C9 1.349(15)
C10 C12 1.469(19)
C10 C11 1.527(18)
C14 C17 1.420(13)
C14 C15 1.428(12)
C15 C16 1.372(13)
C16 C26 1.474(13)
C17 C18 1.404(13)
C17 C22 1.410(13)
C18 C19 1.387(14)
C19 C20 1.387(15)
C20 C21 1.380(15)
C20 C23 1.502(15)
C21 C22 1.375(14)
C23 C24 1.49(2)
C23 C25 1.52(2)
C27 C28 1.366(14)
C27 C30 1.467(14)
C28 C29 1.390(14)
C29 C39 1.456(13)
C30 C35 1.353(14)
C30 C31 1.406(15)
C31 C32 1.400(14)
C32 C33 1.372(15)
C33 C34 1.435(16)
C33 C36 1.500(16)
C34 C35 1.364(14)
C36 C37 1.446(18)
C36 C38 1.56(2)
C40 C41 1.408(14)
C40 C43 1.492(14)
C41 C42 1.380(15)
C42 C52 1.495(14)
C43 C48 1.379(14)
C43 C44 1.396(15)
C44 C45 1.367(15)
C45 C46 1.390(16)
C46 C47 1.382(16)
C46 C49 1.520(16)
C47 C48 1.362(15)
C49 C51 1.419(18)
C49 C50 1.463(18)
C53 C54 1.350(15)
C53 C56 1.487(15)
C54 C55 1.370(17)
C55 C65 1.491(16)
C56 C57 1.378(15)
C56 C61 1.379(14)
C57 C58 1.365(16)
C58 C59 1.362(15)
C59 C60 1.388(15)
C59 C62 1.520(16)
C60 C61 1.379(15)
C62 C64 1.512(18)
C62 C63 1.529(19)
C66 C67 1.422(15)
C66 C69 1.436(15)
C67 C68 1.339(15)
C68 C78 1.495(16)
C69 C70 1.355(16)
C69 C74 1.398(16)
C70 C71 1.378(17)
C71 C72 1.386(19)
C72 C73 1.353(16)
C72 C75 1.494(17)
C73 C74 1.374(15)
C75 C77 1.50(2)
C75 C76 1.53(2)
C79 C84 1.363(13)
C79 C80 1.466(12)
C80 C81 1.465(13)
C81 C82 1.326(13)
C81 C85 1.548(12)
C82 C83 1.424(13)
C83 C84 1.396(13)
C83 C101 1.458(14)
C85 C87 1.503(15)
C85 C86 1.533(14)
C85 C88 1.535(12)
C89 C94 1.421(13)
C89 C90 1.463(15)
C90 C91 1.428(14)
C91 C92 1.382(14)
C91 C95 1.531(15)
C92 C93 1.437(15)
C93 C94 1.342(14)
C93 C103 1.474(13)
C95 C96 1.486(15)
C95 C98 1.524(15)
C95 C97 1.545(15)
C99 C100 1.364(14)
C99 C104 1.403(13)
C100 C101 1.432(14)
C101 C102 1.407(13)
C102 C103 1.359(13)
C103 C104 1.437(14)
C107 Cl2 1.655(19)
C107 Cl1 1.75(2)
C108 Cl3 1.52(2)
C108 Cl4 2.20(4)
C109 Cl5 1.763(13)
C109 Cl6 1.782(12)
